data_7019124
loop_
_publ_author_name
'Lin, Ya-Chi'
'Yu, Kuo-Hsuan'
'Lin, Ya-Fan'
'Lee, Gene-Hsiang'
'Wang, Yu'
'Liu, Shiuh-Tzung'
'Chen, Jwu-Ting'

_publ_section_title
;
 Synthesis, structures of (aminopyridine)nickel complexes and their use
 for catalytic ethylene polymerization.
;
_journal_issue 22
_journal_name_full 'Dalton transactions (Cambridge, England : 2003)'
_journal_page_first 6661
_journal_page_last 6670
_journal_paper_doi 10.1039/c2dt30151b
_journal_volume 41
_journal_year 2012
_chemical_formula_sum 'C19 H26 Br2 N2 Ni'
_chemical_formula_weight 500.95
_chemical_name_systematic
;
?
;
_space_group_IT_number 14
_symmetry_cell_setting monoclinic
_symmetry_space_group_name_Hall '-P 2yn'
_symmetry_space_group_name_H-M 'P 1 21/n 1'
_atom_sites_solution_hydrogens geom
_atom_sites_solution_primary direct
_atom_sites_solution_secondary difmap
_audit_creation_method SHELXL-97
_cell_angle_alpha 90.00
_cell_angle_beta 93.5792(9)
_cell_angle_gamma 90.00
_cell_formula_units_Z 4
_cell_length_a 10.2488(2)
_cell_length_b 14.7285(3)
_cell_length_c 13.6969(3)
_cell_measurement_reflns_used all
_cell_measurement_temperature 150(1)
_cell_measurement_theta_max 27.50
_cell_measurement_theta_min 2.03
_cell_volume 2063.51(7)
_computing_cell_refinement DENZO-SMN
_computing_data_collection 'NONIUS COLLECT'
_computing_data_reduction DENZO-SMN
_computing_molecular_graphics SHELXTL
_computing_publication_material SHELXTL
_computing_structure_refinement 'SHELXL-97 (Sheldrick, 1997)'
_computing_structure_solution 'SHELXS-97 (Sheldrick, 1990)'
_diffrn_ambient_temperature 150(1)
_diffrn_measured_fraction_theta_full 1.000
_diffrn_measured_fraction_theta_max 1.000
_diffrn_measurement_device_type 'NONIUS KappaCCD'
_diffrn_measurement_method 'phi and omega scans'
_diffrn_radiation_monochromator graphite
_diffrn_radiation_source 'fine-focus sealed tube'
_diffrn_radiation_type MoK\a
_diffrn_radiation_wavelength 0.71073
_diffrn_reflns_av_R_equivalents 0.0817
_diffrn_reflns_av_sigmaI/netI 0.0878
_diffrn_reflns_limit_h_max 13
_diffrn_reflns_limit_h_min -13
_diffrn_reflns_limit_k_max 19
_diffrn_reflns_limit_k_min -18
_diffrn_reflns_limit_l_max 17
_diffrn_reflns_limit_l_min -17
_diffrn_reflns_number 14536
_diffrn_reflns_theta_full 27.50
_diffrn_reflns_theta_max 27.50
_diffrn_reflns_theta_min 2.03
_diffrn_standards_decay_% 0
_exptl_absorpt_coefficient_mu 4.816
_exptl_absorpt_correction_T_max 0.872
_exptl_absorpt_correction_T_min 0.606
_exptl_absorpt_correction_type multi-scan
_exptl_crystal_colour 'deep brown'
_exptl_crystal_density_diffrn 1.612
_exptl_crystal_density_meas ?
_exptl_crystal_density_method 'not measured'
_exptl_crystal_description irregular
_exptl_crystal_F_000 1008
_exptl_crystal_size_max 0.15
_exptl_crystal_size_mid 0.10
_exptl_crystal_size_min 0.03
_refine_diff_density_max 0.848
_refine_diff_density_min -0.939
_refine_diff_density_rms 0.253
_refine_ls_extinction_coef 0.0137(8)
_refine_ls_extinction_expression Fc^*^=kFc[1+0.001xFc^2^\l^3^/sin(2\q)]^-1/4^
_refine_ls_extinction_method SHELXL
_refine_ls_goodness_of_fit_ref 1.003
_refine_ls_hydrogen_treatment mixed
_refine_ls_matrix_type full
_refine_ls_number_parameters 245
_refine_ls_number_reflns 4745
_refine_ls_number_restraints 0
_refine_ls_restrained_S_all 1.003
_refine_ls_R_factor_all 0.0974
_refine_ls_R_factor_gt 0.0490
_refine_ls_shift/su_max 0.006
_refine_ls_shift/su_mean 0.000
_refine_ls_structure_factor_coef Fsqd
_refine_ls_weighting_details 'calc w=1/[\s^2^(Fo^2^)+(0.0683P)^2^+0.0000P] where P=(Fo^2^+2Fc^2^)/3'
_refine_ls_weighting_scheme calc
_refine_ls_wR_factor_gt 0.1055
_refine_ls_wR_factor_ref 0.1348
_reflns_number_gt 3030
_reflns_number_total 4745
_reflns_threshold_expression >2sigma(I)
_cod_data_source_file c2dt30151b.txt
_cod_data_source_block ic8803
_cod_depositor_comments
;
The following automatic conversions were performed:

'_symmetry_cell_setting' value 'Monoclinic' changed to 'monoclinic'
according to /home/saulius/struct/CIF-dictionaries/cif_core.dic
dictionary named 'cif_core.dic' version 2.4.1 from 2010-06-29.

Automatic conversion script
Id: cif_fix_values 1715 2011-07-08 13:25:40Z adriana 

The following automatic conversions were performed:

'_exptl_crystal_density_meas' value 'not_measured' was changed to '?'
- the value is perceived as not measured.

Automatic conversion script
Id: cif_fix_values 3008 2015-01-20 13:52:24Z robertas 
;
_cod_original_sg_symbol_H-M P2(1)/n
_cod_database_code 7019124

loop_
_symmetry_equiv_pos_as_xyz
'x, y, z'
'-x+1/2, y+1/2, -z+1/2'
'-x, -y, -z'
'x-1/2, -y-1/2, z-1/2'

loop_
_atom_site_label
_atom_site_type_symbol
_atom_site_fract_x
_atom_site_fract_y
_atom_site_fract_z
_atom_site_U_iso_or_equiv
_atom_site_adp_type
_atom_site_occupancy
_atom_site_symmetry_multiplicity
_atom_site_calc_flag
_atom_site_refinement_flags
_atom_site_disorder_assembly
_atom_site_disorder_group
Ni1 Ni 0.39717(6) 0.50230(4) 0.38102(5) 0.0271(2) Uani 1 1 d . . .
Br1 Br 0.63248(5) 0.52720(4) 0.43785(4) 0.03567(19) Uani 1 1 d . . .
Br2 Br 0.40122(6) 0.61467(4) 0.25224(5) 0.0460(2) Uani 1 1 d . . .
N1 N 0.2001(4) 0.4790(3) 0.3561(3) 0.0277(9) Uani 1 1 d . . .
N2 N 0.4055(4) 0.3636(3) 0.3469(3) 0.0276(9) Uani 1 1 d . . .
H2A H 0.3892 0.3381 0.4070 0.033 Uiso 1 1 calc R . .
C1 C 0.1381(6) 0.6291(4) 0.4149(5) 0.0421(14) Uani 1 1 d . . .
H1A H 0.2331 0.6372 0.4171 0.063 Uiso 1 1 calc R . .
H1B H 0.1073 0.6374 0.4806 0.063 Uiso 1 1 calc R . .
H1C H 0.0962 0.6741 0.3704 0.063 Uiso 1 1 calc R . .
C2 C 0.1037(5) 0.5352(3) 0.3789(4) 0.0301(11) Uani 1 1 d . . .
C3 C -0.0269(5) 0.5060(4) 0.3687(4) 0.0361(13) Uani 1 1 d . . .
H3A H -0.0952 0.5464 0.3836 0.043 Uiso 1 1 calc R . .
C4 C -0.0563(5) 0.4197(4) 0.3373(4) 0.0369(13) Uani 1 1 d . . .
H4A H -0.1443 0.3993 0.3317 0.044 Uiso 1 1 calc R . .
C5 C 0.0432(5) 0.3634(4) 0.3140(4) 0.0331(12) Uani 1 1 d . . .
H5A H 0.0252 0.3031 0.2925 0.040 Uiso 1 1 calc R . .
C6 C 0.1712(5) 0.3953(4) 0.3222(4) 0.0293(11) Uani 1 1 d . . .
C7 C 0.2834(5) 0.3402(4) 0.2894(4) 0.0352(13) Uani 1 1 d . . .
H7A H 0.2645 0.2748 0.2975 0.042 Uiso 1 1 calc R . .
H7B H 0.2944 0.3518 0.2192 0.042 Uiso 1 1 calc R . .
C8 C 0.5163(5) 0.3090(3) 0.3204(4) 0.0278(11) Uani 1 1 d . A .
C9 C 0.5553(6) 0.2341(4) 0.3788(4) 0.0415(14) Uani 1 1 d . . .
C10 C 0.6629(6) 0.1839(4) 0.3528(5) 0.0475(16) Uani 1 1 d . A .
H10A H 0.6912 0.1340 0.3926 0.057 Uiso 1 1 calc R . .
C11 C 0.7289(6) 0.2039(4) 0.2725(5) 0.0452(15) Uani 1 1 d . . .
H11A H 0.8034 0.1694 0.2577 0.054 Uiso 1 1 calc R A .
C12 C 0.6868(5) 0.2747(4) 0.2128(4) 0.0382(13) Uani 1 1 d . A .
H12A H 0.7306 0.2868 0.1551 0.046 Uiso 1 1 calc R . .
C13 C 0.5817(5) 0.3289(3) 0.2351(4) 0.0296(11) Uani 1 1 d . . .
C14 C 0.4635(18) 0.1878(10) 0.4591(13) 0.042(4) Uani 0.60 1 d P A 1
H14A H 0.3863 0.2280 0.4674 0.050 Uiso 0.60 1 calc PR A 1
C15 C 0.549(4) 0.189(3) 0.552(3) 0.102(14) Uani 0.60 1 d P A 1
H15A H 0.5016 0.1631 0.6049 0.154 Uiso 0.60 1 calc PR A 1
H15B H 0.5735 0.2520 0.5679 0.154 Uiso 0.60 1 calc PR A 1
H15C H 0.6281 0.1534 0.5428 0.154 Uiso 0.60 1 calc PR A 1
C16 C 0.4146(15) 0.0944(9) 0.4275(10) 0.059(4) Uani 0.60 1 d P A 1
H16A H 0.3582 0.0701 0.4766 0.089 Uiso 0.60 1 calc PR A 1
H16B H 0.4893 0.0537 0.4214 0.089 Uiso 0.60 1 calc PR A 1
H16C H 0.3647 0.0990 0.3643 0.089 Uiso 0.60 1 calc PR A 1
C14' C 0.501(3) 0.2209(15) 0.472(2) 0.041(5) Uani 0.40 1 d P A 2
H14B H 0.4662 0.2804 0.4943 0.049 Uiso 0.40 1 calc PR A 2
C15' C 0.586(6) 0.178(3) 0.557(4) 0.072(15) Uani 0.40 1 d P A 2
H15D H 0.6602 0.2181 0.5743 0.109 Uiso 0.40 1 calc PR A 2
H15E H 0.6175 0.1189 0.5370 0.109 Uiso 0.40 1 calc PR A 2
H15F H 0.5330 0.1710 0.6139 0.109 Uiso 0.40 1 calc PR A 2
C16' C 0.386(2) 0.1553(19) 0.4530(14) 0.062(6) Uani 0.40 1 d P A 2
H16D H 0.3230 0.1814 0.4039 0.093 Uiso 0.40 1 calc PR A 2
H16E H 0.3425 0.1454 0.5140 0.093 Uiso 0.40 1 calc PR A 2
H16F H 0.4179 0.0973 0.4292 0.093 Uiso 0.40 1 calc PR A 2
C17 C 0.5423(6) 0.4078(4) 0.1679(4) 0.0378(13) Uani 1 1 d . A .
H17A H 0.4702 0.4416 0.1978 0.045 Uiso 1 1 calc R . .
C18 C 0.4900(8) 0.3732(5) 0.0676(5) 0.0598(19) Uani 1 1 d . . .
H18A H 0.4166 0.3318 0.0758 0.090 Uiso 1 1 calc R A .
H18B H 0.5596 0.3409 0.0361 0.090 Uiso 1 1 calc R . .
H18C H 0.4603 0.4248 0.0268 0.090 Uiso 1 1 calc R . .
C19 C 0.6549(6) 0.4734(4) 0.1577(4) 0.0448(15) Uani 1 1 d . . .
H19A H 0.6856 0.4958 0.2224 0.067 Uiso 1 1 calc R A .
H19B H 0.6253 0.5246 0.1163 0.067 Uiso 1 1 calc R . .
H19C H 0.7266 0.4421 0.1276 0.067 Uiso 1 1 calc R . .

loop_
_atom_site_aniso_label
_atom_site_aniso_U_11
_atom_site_aniso_U_22
_atom_site_aniso_U_33
_atom_site_aniso_U_23
_atom_site_aniso_U_13
_atom_site_aniso_U_12
Ni1 0.0174(3) 0.0268(4) 0.0369(4) -0.0044(3) 0.0001(3) 0.0003(3)
Br1 0.0179(3) 0.0548(4) 0.0345(3) -0.0097(2) 0.00367(19) -0.0036(2)
Br2 0.0322(3) 0.0347(3) 0.0715(5) 0.0179(3) 0.0057(3) 0.0028(2)
N1 0.018(2) 0.026(2) 0.038(2) -0.0030(18) 0.0003(17) 0.0005(17)
N2 0.018(2) 0.025(2) 0.039(2) -0.0013(19) 0.0030(17) 0.0016(17)
C1 0.035(3) 0.034(3) 0.059(4) -0.009(3) 0.012(3) 0.002(3)
C2 0.023(3) 0.025(3) 0.043(3) 0.002(2) 0.003(2) 0.006(2)
C3 0.021(3) 0.039(3) 0.048(3) 0.001(3) 0.003(2) 0.005(2)
C4 0.017(3) 0.048(3) 0.046(3) -0.004(3) -0.001(2) -0.002(2)
C5 0.025(3) 0.035(3) 0.039(3) -0.004(2) -0.004(2) -0.004(2)
C6 0.021(3) 0.036(3) 0.030(3) -0.003(2) -0.002(2) 0.003(2)
C7 0.025(3) 0.035(3) 0.046(3) -0.012(3) -0.001(2) 0.000(2)
C8 0.021(2) 0.024(3) 0.039(3) -0.005(2) 0.006(2) 0.002(2)
C9 0.047(3) 0.043(3) 0.036(3) 0.011(3) 0.014(3) 0.019(3)
C10 0.041(4) 0.045(4) 0.057(4) 0.011(3) 0.006(3) 0.018(3)
C11 0.031(3) 0.039(3) 0.068(4) 0.000(3) 0.019(3) 0.005(3)
C12 0.028(3) 0.038(3) 0.050(3) -0.003(3) 0.017(2) -0.003(2)
C13 0.025(3) 0.024(3) 0.039(3) 0.001(2) 0.001(2) -0.006(2)
C14 0.049(11) 0.022(9) 0.056(9) 0.013(7) 0.023(8) -0.001(7)
C15 0.11(2) 0.15(3) 0.050(18) 0.00(2) 0.012(15) -0.05(2)
C16 0.064(9) 0.058(8) 0.056(8) -0.003(7) 0.009(6) -0.023(7)
C14' 0.055(15) 0.026(13) 0.044(12) 0.013(11) 0.024(10) 0.002(10)
C15' 0.14(4) 0.035(13) 0.035(16) 0.007(11) -0.02(2) 0.004(17)
C16' 0.054(13) 0.093(19) 0.041(11) 0.030(11) 0.010(9) -0.031(14)
C17 0.043(3) 0.035(3) 0.035(3) 0.007(2) -0.002(2) -0.009(3)
C18 0.078(5) 0.053(4) 0.046(4) 0.011(3) -0.012(3) -0.020(4)
C19 0.050(4) 0.039(3) 0.045(3) 0.009(3) 0.006(3) -0.012(3)

loop_
_atom_type_symbol
_atom_type_description
_atom_type_scat_dispersion_real
_atom_type_scat_dispersion_imag
_atom_type_scat_source
C C 0.0033 0.0016 'International Tables Vol C Tables 4.2.6.8 and 6.1.1.4'
H H 0.0000 0.0000 'International Tables Vol C Tables 4.2.6.8 and 6.1.1.4'
N N 0.0061 0.0033 'International Tables Vol C Tables 4.2.6.8 and 6.1.1.4'
Ni Ni 0.3393 1.1124 'International Tables Vol C Tables 4.2.6.8 and 6.1.1.4'
Br Br -0.2901 2.4595 'International Tables Vol C Tables 4.2.6.8 and 6.1.1.4'

loop_
_geom_angle_atom_site_label_1
_geom_angle_atom_site_label_2
_geom_angle_atom_site_label_3
_geom_angle
_geom_angle_site_symmetry_3
N1 Ni1 N2 81.61(15) .
N1 Ni1 Br2 93.11(12) .
N2 Ni1 Br2 120.03(12) .
N1 Ni1 Br1 171.50(12) .
N2 Ni1 Br1 99.16(11) .
Br2 Ni1 Br1 93.79(3) .
N1 Ni1 Br1 87.59(12) 3_666
N2 Ni1 Br1 93.42(12) 3_666
Br2 Ni1 Br1 146.31(3) 3_666
Br1 Ni1 Br1 83.92(3) 3_666
Ni1 Br1 Ni1 96.08(3) 3_666
C2 N1 C6 119.8(4) .
C2 N1 Ni1 126.1(3) .
C6 N1 Ni1 113.8(3) .
C8 N2 C7 112.7(4) .
C8 N2 Ni1 129.6(3) .
C7 N2 Ni1 107.5(3) .
N1 C2 C3 120.0(5) .
N1 C2 C1 118.9(4) .
C3 C2 C1 121.1(5) .
C4 C3 C2 120.3(5) .
C5 C4 C3 119.0(5) .
C4 C5 C6 119.3(5) .
N1 C6 C5 121.6(5) .
N1 C6 C7 116.3(4) .
C5 C6 C7 122.0(5) .
N2 C7 C6 110.7(4) .
C9 C8 C13 120.1(5) .
C9 C8 N2 119.3(4) .
C13 C8 N2 120.6(4) .
C10 C9 C8 118.2(5) .
C10 C9 C14' 120.8(11) .
C8 C9 C14' 120.0(11) .
C10 C9 C14 116.6(7) .
C8 C9 C14 123.6(8) .
C14' C9 C14 22.8(10) .
C11 C10 C9 122.3(6) .
C10 C11 C12 119.4(5) .
C11 C12 C13 121.4(5) .
C12 C13 C8 118.5(5) .
C12 C13 C17 119.0(5) .
C8 C13 C17 122.5(5) .
C15 C14 C16 114.8(19) .
C15 C14 C9 103(2) .
C16 C14 C9 112.3(12) .
C9 C14' C16' 105.8(19) .
C9 C14' C15' 120(3) .
C16' C14' C15' 105(3) .
C19 C17 C13 111.6(5) .
C19 C17 C18 110.8(5) .
C13 C17 C18 110.7(5) .

loop_
_geom_bond_atom_site_label_1
_geom_bond_atom_site_label_2
_geom_bond_distance
_geom_bond_site_symmetry_2
Ni1 N1 2.056(4) .
Ni1 N2 2.098(4) .
Ni1 Br2 2.4210(9) .
Ni1 Br1 2.5143(8) .
Ni1 Br1 2.5555(8) 3_666
Br1 Ni1 2.5555(8) 3_666
N1 C2 1.340(6) .
N1 C6 1.344(6) .
N2 C8 1.456(6) .
N2 C7 1.477(6) .
C1 C2 1.503(7) .
C2 C3 1.405(7) .
C3 C4 1.370(8) .
C4 C5 1.368(7) .
C5 C6 1.391(7) .
C6 C7 1.499(7) .
C8 C9 1.405(7) .
C8 C13 1.413(7) .
C9 C10 1.393(8) .
C9 C14' 1.44(3) .
C9 C14 1.640(17) .
C10 C11 1.358(8) .
C11 C12 1.378(8) .
C12 C13 1.390(7) .
C13 C17 1.522(7) .
C14 C15 1.50(4) .
C14 C16 1.518(17) .
C14' C16' 1.54(3) .
C14' C15' 1.54(6) .
C17 C19 1.518(8) .
C17 C18 1.530(8) .
